data_4065561
loop_
_publ_author_name
'Li, Ting'
'Garc\'ia, Juventino J.'
'Brennessel, William W.'
'Jones, William D.'

_publ_section_title
;
 C&#x2212;CN Bond Activation of Aromatic Nitriles and Fluxionality of the
 \h2-Arene Intermediates: Experimental and Theoretical Investigations
;
_journal_issue 11
_journal_name_full Organometallics
_journal_page_first 2430
_journal_paper_doi 10.1021/om100001m
_journal_volume 29
_journal_year 2010
_chemical_formula_moiety 'C26 H38 N2 Ni P2'
_chemical_formula_sum 'C26 H38 N2 Ni P2'
_chemical_formula_weight 499.23
_chemical_name_common (dippe)Ni(CN)(4-CN-1-naphthyl)
_chemical_name_systematic
; 
 ? 
;
_space_group_IT_number 14
_symmetry_cell_setting monoclinic
_symmetry_space_group_name_Hall '-P 2ybc'
_symmetry_space_group_name_H-M 'P 1 21/c 1'
_atom_sites_solution_hydrogens geom
_atom_sites_solution_primary direct
_atom_sites_solution_secondary difmap
_audit_creation_method SHELXL-97
_cell_angle_alpha 90.00
_cell_angle_beta 111.709(3)
_cell_angle_gamma 90.00
_cell_formula_units_Z 4
_cell_length_a 16.819(3)
_cell_length_b 10.654(2)
_cell_length_c 15.636(3)
_cell_measurement_reflns_used 4065
_cell_measurement_temperature 100.0(1)
_cell_measurement_theta_max 34.17
_cell_measurement_theta_min 2.31
_cell_volume 2603.1(8)
_computing_cell_refinement 'SAINT (Bruker, 2009)'
_computing_data_collection 'APEX2 (Bruker, 2009)'
_computing_data_reduction 'SAINT (Bruker, 2009)'
_computing_molecular_graphics 'SHELXTL (Sheldrick, 2008)'
_computing_publication_material 'SHELXTL (Sheldrick, 2008)'
_computing_structure_refinement 'SHELXL-97 (Sheldrick, 2008)'
_computing_structure_solution 'SIR97 (Altomare et al., 1999)'
_diffrn_ambient_temperature 100.0(1)
_diffrn_measured_fraction_theta_full 0.998
_diffrn_measured_fraction_theta_max 0.998
_diffrn_measurement_device_type 'Bruker SMART APEX II CCD Platform'
_diffrn_measurement_method 'area detector, \w scans per \f'
_diffrn_radiation_monochromator graphite
_diffrn_radiation_source 'fine-focus sealed tube'
_diffrn_radiation_type MoK\a
_diffrn_radiation_wavelength 0.71073
_diffrn_reflns_av_R_equivalents 0.0650
_diffrn_reflns_av_sigmaI/netI 0.0522
_diffrn_reflns_limit_h_max 25
_diffrn_reflns_limit_h_min -25
_diffrn_reflns_limit_k_max 16
_diffrn_reflns_limit_k_min -16
_diffrn_reflns_limit_l_max 23
_diffrn_reflns_limit_l_min -24
_diffrn_reflns_number 49119
_diffrn_reflns_theta_full 33.14
_diffrn_reflns_theta_max 33.14
_diffrn_reflns_theta_min 2.31
_diffrn_standards_number 0
_exptl_absorpt_coefficient_mu 0.884
_exptl_absorpt_correction_T_max 0.9327
_exptl_absorpt_correction_T_min 0.8159
_exptl_absorpt_correction_type multi-scan
_exptl_absorpt_process_details 'SADABS (Sheldrick, 2008)'
_exptl_crystal_colour 'pale yellow'
_exptl_crystal_density_diffrn 1.274
_exptl_crystal_density_method 'not measured'
_exptl_crystal_description block
_exptl_crystal_F_000 1064
_exptl_crystal_size_max 0.24
_exptl_crystal_size_mid 0.12
_exptl_crystal_size_min 0.08
_refine_diff_density_max 1.026
_refine_diff_density_min -0.752
_refine_diff_density_rms 0.089
_refine_ls_extinction_method none
_refine_ls_goodness_of_fit_ref 1.121
_refine_ls_hydrogen_treatment constr
_refine_ls_matrix_type full
_refine_ls_number_parameters 306
_refine_ls_number_reflns 9923
_refine_ls_number_restraints 4
_refine_ls_restrained_S_all 1.122
_refine_ls_R_factor_all 0.1015
_refine_ls_R_factor_gt 0.0666
_refine_ls_shift/su_max 0.001
_refine_ls_shift/su_mean 0.000
_refine_ls_structure_factor_coef Fsqd
_refine_ls_weighting_details 'calc w=1/[\s^2^(Fo^2^)+(0.0318P)^2^+5.0516P] where P=(Fo^2^+2Fc^2^)/3'
_refine_ls_weighting_scheme calc
_refine_ls_wR_factor_gt 0.1377
_refine_ls_wR_factor_ref 0.1510
_reflns_number_gt 6826
_reflns_number_total 9923
_reflns_threshold_expression >2sigma(I)
_cod_data_source_file om100001m_si_004.cif
_cod_data_source_block jontl25_G13
_cod_database_code 4065561

loop_
_symmetry_equiv_pos_as_xyz
'x, y, z'
'-x, y+1/2, -z+1/2'
'-x, -y, -z'
'x, -y-1/2, z-1/2'

loop_
_atom_site_label
_atom_site_type_symbol
_atom_site_fract_x
_atom_site_fract_y
_atom_site_fract_z
_atom_site_U_iso_or_equiv
_atom_site_adp_type
_atom_site_occupancy
_atom_site_symmetry_multiplicity
_atom_site_calc_flag
_atom_site_refinement_flags
_atom_site_disorder_assembly
_atom_site_disorder_group
Ni1 Ni 0.76581(2) 0.25261(4) 0.51183(2) 0.02355(9) Uani 1 1 d . A .
P1 P 0.69599(5) 0.30642(8) 0.59941(5) 0.02802(16) Uani 1 1 d . A .
P2 P 0.81227(5) 0.08698(8) 0.59926(5) 0.03068(16) Uani 1 1 d D . .
N1 N 0.5676(2) 0.7787(4) 0.2040(2) 0.0545(9) Uani 1 1 d . A .
N2 N 0.8714(3) 0.1786(4) 0.4007(2) 0.0701(12) Uani 1 1 d . A .
C1 C 0.72042(17) 0.3916(3) 0.42854(17) 0.0267(6) Uani 1 1 d . . .
C2 C 0.63528(17) 0.3850(3) 0.36840(18) 0.0290(6) Uani 1 1 d . A .
H2 H 0.6026 0.3123 0.3685 0.035 Uiso 1 1 calc R . .
C3 C 0.59694(18) 0.4837(3) 0.30781(18) 0.0319(6) Uani 1 1 d . . .
H3 H 0.5384 0.4777 0.2686 0.038 Uiso 1 1 calc R A .
C4 C 0.64243(19) 0.5879(3) 0.30443(19) 0.0342(7) Uani 1 1 d . A .
C5 C 0.7821(2) 0.7010(4) 0.3546(2) 0.0446(8) Uani 1 1 d . A .
H5 H 0.7565 0.7674 0.3130 0.054 Uiso 1 1 calc R . .
C6 C 0.8672(3) 0.7072(4) 0.4083(3) 0.0537(10) Uani 1 1 d . . .
H6 H 0.9001 0.7778 0.4040 0.064 Uiso 1 1 calc R . .
C7 C 0.9061(2) 0.6090(4) 0.4699(3) 0.0506(10) Uani 1 1 d . A .
H7 H 0.9652 0.6133 0.5072 0.061 Uiso 1 1 calc R . .
C8 C 0.85881(19) 0.5079(4) 0.4760(2) 0.0377(7) Uani 1 1 d . . .
H8 H 0.8860 0.4423 0.5177 0.045 Uiso 1 1 calc R A .
C9 C 0.77003(18) 0.4974(3) 0.42189(18) 0.0296(6) Uani 1 1 d . A .
C10 C 0.73141(19) 0.5975(3) 0.36008(19) 0.0336(6) Uani 1 1 d . . .
C11 C 0.6009(2) 0.6934(4) 0.2477(2) 0.0417(8) Uani 1 1 d . . .
C12 C 0.8303(2) 0.2052(4) 0.4415(2) 0.0435(8) Uani 1 1 d . . .
C13 C 0.7322(2) 0.2047(3) 0.7015(2) 0.0355(7) Uani 1 1 d . . .
H13A H 0.7821 0.2439 0.7497 0.043 Uiso 1 1 calc R A .
H13B H 0.6859 0.1972 0.7260 0.043 Uiso 1 1 calc R . .
C14 C 0.7568(2) 0.0748(3) 0.6802(2) 0.0372(7) Uani 1 1 d . A .
H14A H 0.7047 0.0226 0.6530 0.045 Uiso 1 1 calc R . .
H14B H 0.7946 0.0340 0.7377 0.045 Uiso 1 1 calc R . .
C15 C 0.5784(2) 0.2871(4) 0.5488(2) 0.0453(9) Uani 1 1 d . . .
H15 H 0.5567 0.3457 0.4951 0.054 Uiso 1 1 calc R A .
C16 C 0.5530(2) 0.1559(5) 0.5115(3) 0.0613(12) Uani 1 1 d . A .
H16A H 0.4911 0.1531 0.4766 0.092 Uiso 1 1 calc R . .
H16B H 0.5679 0.0963 0.5628 0.092 Uiso 1 1 calc R . .
H16C H 0.5834 0.1334 0.4711 0.092 Uiso 1 1 calc R . .
C17 C 0.5345(3) 0.3247(6) 0.6157(3) 0.0781(17) Uani 1 1 d . A .
H17A H 0.4726 0.3115 0.5861 0.117 Uiso 1 1 calc R . .
H17B H 0.5459 0.4135 0.6322 0.117 Uiso 1 1 calc R . .
H17C H 0.5571 0.2732 0.6715 0.117 Uiso 1 1 calc R . .
C18 C 0.7121(3) 0.4661(4) 0.6490(2) 0.0467(9) Uani 1 1 d . . .
H18 H 0.6908 0.4657 0.7009 0.056 Uiso 1 1 calc R A .
C19 C 0.8066(3) 0.4984(4) 0.6895(2) 0.0547(11) Uani 1 1 d . A .
H19A H 0.8140 0.5821 0.7174 0.082 Uiso 1 1 calc R . .
H19B H 0.8300 0.4976 0.6407 0.082 Uiso 1 1 calc R . .
H19C H 0.8368 0.4364 0.7366 0.082 Uiso 1 1 calc R . .
C20 C 0.6605(3) 0.5656(4) 0.5798(3) 0.0602(12) Uani 1 1 d . A .
H20A H 0.6696 0.6479 0.6099 0.090 Uiso 1 1 calc R . .
H20B H 0.5995 0.5443 0.5579 0.090 Uiso 1 1 calc R . .
H20C H 0.6793 0.5680 0.5276 0.090 Uiso 1 1 calc R . .
C21 C 0.7923(3) -0.0630(4) 0.5364(3) 0.0599(11) Uani 1 1 d . A .
H21 H 0.8283 -0.0632 0.4980 0.072 Uiso 1 1 calc R . .
C22 C 0.7000(3) -0.0706(5) 0.4709(3) 0.0758(15) Uani 1 1 d . . .
H22A H 0.6918 -0.1467 0.4334 0.114 Uiso 1 1 calc R A .
H22B H 0.6861 0.0033 0.4307 0.114 Uiso 1 1 calc R . .
H22C H 0.6625 -0.0734 0.5061 0.114 Uiso 1 1 calc R . .
C23 C 0.8190(5) -0.1766(4) 0.5997(4) 0.099(2) Uani 1 1 d . . .
H23A H 0.8094 -0.2533 0.5626 0.148 Uiso 1 1 calc R A .
H23B H 0.7849 -0.1799 0.6387 0.148 Uiso 1 1 calc R . .
H23C H 0.8798 -0.1698 0.6386 0.148 Uiso 1 1 calc R . .
C24 C 0.9273(3) 0.0717(5) 0.6685(4) 0.0328(11) Uani 0.688(6) 1 d PD A 1
H24 H 0.9344 0.0036 0.7148 0.039 Uiso 0.688(6) 1 calc PR A 1
C25 C 0.9573(3) 0.1931(6) 0.7201(4) 0.0435(12) Uani 0.688(6) 1 d PD A 1
H25A H 1.0183 0.1867 0.7580 0.065 Uiso 0.688(6) 1 calc PR A 1
H25B H 0.9248 0.2092 0.7596 0.065 Uiso 0.688(6) 1 calc PR A 1
H25C H 0.9482 0.2621 0.6760 0.065 Uiso 0.688(6) 1 calc PR A 1
C26 C 0.9788(3) 0.0360(6) 0.6107(3) 0.0480(14) Uani 0.688(6) 1 d PD A 1
H26A H 0.9713 0.1002 0.5635 0.072 Uiso 0.688(6) 1 calc PR A 1
H26B H 0.9588 -0.0452 0.5811 0.072 Uiso 0.688(6) 1 calc PR A 1
H26C H 1.0394 0.0299 0.6502 0.072 Uiso 0.688(6) 1 calc PR A 1
C24' C 0.9247(6) 0.1145(12) 0.6793(9) 0.0328(11) Uani 0.312(6) 1 d PD A 5
H24' H 0.9609 0.0696 0.6507 0.039 Uiso 0.312(6) 1 calc PR A 5
C25' C 0.9582(8) 0.2508(12) 0.6923(9) 0.0435(12) Uani 0.312(6) 1 d PD A 5
H25D H 0.9317 0.2976 0.7289 0.065 Uiso 0.312(6) 1 calc PR A 5
H25E H 0.9435 0.2909 0.6320 0.065 Uiso 0.312(6) 1 calc PR A 5
H25F H 1.0205 0.2506 0.7243 0.065 Uiso 0.312(6) 1 calc PR A 5
C26' C 0.9521(8) 0.0597(12) 0.7777(7) 0.046(3) Uani 0.312(6) 1 d PD A 5
H26D H 1.0144 0.0650 0.8083 0.069 Uiso 0.312(6) 1 calc PR A 5
H26E H 0.9341 -0.0283 0.7743 0.069 Uiso 0.312(6) 1 calc PR A 5
H26F H 0.9249 0.1078 0.8130 0.069 Uiso 0.312(6) 1 calc PR A 5

loop_
_atom_site_aniso_label
_atom_site_aniso_U_11
_atom_site_aniso_U_22
_atom_site_aniso_U_33
_atom_site_aniso_U_23
_atom_site_aniso_U_13
_atom_site_aniso_U_12
Ni1 0.02295(15) 0.03425(18) 0.01519(13) -0.00114(14) 0.00910(11) 0.00419(14)
P1 0.0288(3) 0.0392(4) 0.0219(3) -0.0049(3) 0.0162(3) -0.0019(3)
P2 0.0324(4) 0.0361(4) 0.0233(3) 0.0019(3) 0.0099(3) 0.0003(3)
N1 0.0425(16) 0.077(2) 0.0452(17) 0.0291(16) 0.0172(14) 0.0182(16)
N2 0.084(3) 0.090(3) 0.051(2) 0.024(2) 0.043(2) 0.052(2)
C1 0.0247(12) 0.0410(16) 0.0171(11) -0.0007(10) 0.0107(9) 0.0100(11)
C2 0.0246(12) 0.0429(17) 0.0215(12) -0.0024(11) 0.0109(10) 0.0034(11)
C3 0.0246(12) 0.0541(19) 0.0175(11) -0.0009(12) 0.0082(10) 0.0110(12)
C4 0.0297(14) 0.0536(19) 0.0206(12) 0.0075(12) 0.0107(11) 0.0149(13)
C5 0.0463(19) 0.054(2) 0.0370(17) 0.0182(16) 0.0198(15) 0.0079(16)
C6 0.045(2) 0.066(3) 0.052(2) 0.021(2) 0.0209(18) -0.0012(19)
C7 0.0281(15) 0.075(3) 0.047(2) 0.0184(19) 0.0120(14) -0.0021(16)
C8 0.0275(14) 0.055(2) 0.0303(14) 0.0126(14) 0.0103(12) 0.0078(14)
C9 0.0266(12) 0.0438(17) 0.0214(12) 0.0056(11) 0.0125(10) 0.0090(12)
C10 0.0304(14) 0.0497(19) 0.0240(13) 0.0085(12) 0.0138(11) 0.0109(13)
C11 0.0350(16) 0.065(2) 0.0284(14) 0.0121(15) 0.0152(13) 0.0143(16)
C12 0.0494(19) 0.057(2) 0.0273(14) 0.0154(14) 0.0182(14) 0.0268(17)
C13 0.0387(16) 0.0492(18) 0.0244(13) -0.0007(13) 0.0183(12) -0.0081(14)
C14 0.0413(17) 0.0426(18) 0.0301(14) 0.0031(13) 0.0161(13) -0.0128(14)
C15 0.0273(14) 0.077(3) 0.0399(17) 0.0092(17) 0.0217(13) 0.0046(15)
C16 0.0293(17) 0.085(3) 0.064(3) 0.011(2) 0.0108(17) -0.0191(19)
C17 0.045(2) 0.147(5) 0.061(3) 0.029(3) 0.042(2) 0.030(3)
C18 0.074(3) 0.045(2) 0.0301(16) -0.0098(14) 0.0293(17) 0.0062(18)
C19 0.089(3) 0.0367(19) 0.0315(17) -0.0118(14) 0.0136(18) -0.0152(19)
C20 0.098(3) 0.048(2) 0.045(2) -0.0051(17) 0.038(2) 0.022(2)
C21 0.094(3) 0.036(2) 0.047(2) -0.0031(16) 0.023(2) 0.012(2)
C22 0.095(4) 0.059(3) 0.064(3) -0.035(2) 0.018(3) -0.012(3)
C23 0.189(7) 0.032(2) 0.076(3) 0.003(2) 0.049(4) 0.016(3)
C24 0.0351(17) 0.037(3) 0.0262(19) 0.009(2) 0.0109(14) 0.015(2)
C25 0.0280(18) 0.052(4) 0.043(3) -0.006(2) 0.0047(19) -0.005(2)
C26 0.041(3) 0.068(4) 0.035(2) 0.010(2) 0.013(2) 0.021(3)
C24' 0.0351(17) 0.037(3) 0.0262(19) 0.009(2) 0.0109(14) 0.015(2)
C25' 0.0280(18) 0.052(4) 0.043(3) -0.006(2) 0.0047(19) -0.005(2)
C26' 0.047(6) 0.055(7) 0.033(5) 0.011(5) 0.012(5) 0.013(5)

loop_
_atom_type_symbol
_atom_type_description
_atom_type_scat_dispersion_real
_atom_type_scat_dispersion_imag
_atom_type_scat_source
C C 0.0033 0.0016 'International Tables Vol C Tables 4.2.6.8 and 6.1.1.4'
H H 0.0000 0.0000 'International Tables Vol C Tables 4.2.6.8 and 6.1.1.4'
N N 0.0061 0.0033 'International Tables Vol C Tables 4.2.6.8 and 6.1.1.4'
P P 0.1023 0.0942 'International Tables Vol C Tables 4.2.6.8 and 6.1.1.4'
Ni Ni 0.3393 1.1124 'International Tables Vol C Tables 4.2.6.8 and 6.1.1.4'

loop_
_geom_angle_atom_site_label_1
_geom_angle_atom_site_label_2
_geom_angle_atom_site_label_3
_geom_angle
C12 Ni1 C1 88.95(12)
C12 Ni1 P1 177.35(10)
C1 Ni1 P1 92.94(8)
C12 Ni1 P2 89.91(11)
C1 Ni1 P2 176.34(9)
P1 Ni1 P2 88.32(3)
C13 P1 C18 103.18(16)
C13 P1 C15 105.34(16)
C18 P1 C15 104.45(19)
C13 P1 Ni1 107.93(11)
C18 P1 Ni1 118.40(12)
C15 P1 Ni1 116.11(11)
C14 P2 C21 105.52(19)
C14 P2 C24 106.3(2)
C21 P2 C24 100.5(2)
C14 P2 C24' 101.4(5)
C21 P2 C24' 115.8(4)
C14 P2 Ni1 109.41(12)
C21 P2 Ni1 114.43(13)
C24 P2 Ni1 119.5(2)
C24' P2 Ni1 109.3(4)
C2 C1 C9 118.2(3)
C2 C1 Ni1 117.8(2)
C9 C1 Ni1 123.9(2)
C1 C2 C3 121.3(3)
C1 C2 H2 119.4
C3 C2 H2 119.4
C4 C3 C2 120.9(3)
C4 C3 H3 119.6
C2 C3 H3 119.6
C3 C4 C10 120.8(3)
C3 C4 C11 120.6(3)
C10 C4 C11 118.6(3)
C6 C5 C10 121.2(3)
C6 C5 H5 119.4
C10 C5 H5 119.4
C5 C6 C7 120.0(4)
C5 C6 H6 120.0
C7 C6 H6 120.0
C8 C7 C6 120.0(3)
C8 C7 H7 120.0
C6 C7 H7 120.0
C7 C8 C9 122.1(3)
C7 C8 H8 118.9
C9 C8 H8 118.9
C8 C9 C10 117.4(3)
C8 C9 C1 122.1(3)
C10 C9 C1 120.5(3)
C5 C10 C9 119.4(3)
C5 C10 C4 122.5(3)
C9 C10 C4 118.1(3)
N1 C11 C4 178.6(4)
N2 C12 Ni1 177.9(4)
C14 C13 P1 112.1(2)
C14 C13 H13A 109.2
P1 C13 H13A 109.2
C14 C13 H13B 109.2
P1 C13 H13B 109.2
H13A C13 H13B 107.9
C13 C14 P2 109.7(2)
C13 C14 H14A 109.7
P2 C14 H14A 109.7
C13 C14 H14B 109.7
P2 C14 H14B 109.7
H14A C14 H14B 108.2
C16 C15 C17 111.3(4)
C16 C15 P1 111.9(3)
C17 C15 P1 112.7(3)
C16 C15 H15 106.9
C17 C15 H15 106.9
P1 C15 H15 106.9
C15 C16 H16A 109.5
C15 C16 H16B 109.5
H16A C16 H16B 109.5
C15 C16 H16C 109.5
H16A C16 H16C 109.5
H16B C16 H16C 109.5
C15 C17 H17A 109.5
C15 C17 H17B 109.5
H17A C17 H17B 109.5
C15 C17 H17C 109.5
H17A C17 H17C 109.5
H17B C17 H17C 109.5
C19 C18 C20 111.7(4)
C19 C18 P1 110.6(3)
C20 C18 P1 112.5(3)
C19 C18 H18 107.2
C20 C18 H18 107.2
P1 C18 H18 107.2
C18 C19 H19A 109.5
C18 C19 H19B 109.5
H19A C19 H19B 109.5
C18 C19 H19C 109.5
H19A C19 H19C 109.5
H19B C19 H19C 109.5
C18 C20 H20A 109.5
C18 C20 H20B 109.5
H20A C20 H20B 109.5
C18 C20 H20C 109.5
H20A C20 H20C 109.5
H20B C20 H20C 109.5
C22 C21 C23 112.3(5)
C22 C21 P2 110.4(3)
C23 C21 P2 113.1(3)
C22 C21 H21 106.9
C23 C21 H21 106.9
P2 C21 H21 106.9
C21 C22 H22A 109.5
C21 C22 H22B 109.5
H22A C22 H22B 109.5
C21 C22 H22C 109.5
H22A C22 H22C 109.5
H22B C22 H22C 109.5
C21 C23 H23A 109.5
C21 C23 H23B 109.5
H23A C23 H23B 109.5
C21 C23 H23C 109.5
H23A C23 H23C 109.5
H23B C23 H23C 109.5
C25 C24 C26 112.5(5)
C25 C24 P2 108.0(3)
C26 C24 P2 112.3(4)
C25 C24 H24 108.0
C26 C24 H24 108.0
P2 C24 H24 108.0
C25' C24' C26' 105.3(9)
C25' C24' P2 117.8(8)
C26' C24' P2 117.5(9)
C25' C24' H24' 104.9
C26' C24' H24' 104.9
P2 C24' H24' 104.9

loop_
_geom_bond_atom_site_label_1
_geom_bond_atom_site_label_2
_geom_bond_distance
Ni1 C12 1.877(3)
Ni1 C1 1.933(3)
Ni1 P1 2.1847(8)
Ni1 P2 2.1915(9)
P1 C13 1.837(3)
P1 C18 1.847(4)
P1 C15 1.850(3)
P2 C14 1.834(3)
P2 C21 1.840(4)
P2 C24 1.842(4)
P2 C24' 1.865(8)
N1 C11 1.150(5)
N2 C12 1.137(4)
C1 C2 1.394(4)
C1 C9 1.428(4)
C2 C3 1.402(4)
C2 H2 0.9500
C3 C4 1.361(5)
C3 H3 0.9500
C4 C10 1.430(4)
C4 C11 1.442(5)
C5 C6 1.367(5)
C5 C10 1.415(5)
C5 H5 0.9500
C6 C7 1.409(5)
C6 H6 0.9500
C7 C8 1.363(5)
C7 H7 0.9500
C8 C9 1.422(4)
C8 H8 0.9500
C9 C10 1.425(4)
C13 C14 1.517(5)
C13 H13A 0.9900
C13 H13B 0.9900
C14 H14A 0.9900
C14 H14B 0.9900
C15 C16 1.514(6)
C15 C17 1.541(5)
C15 H15 1.0000
C16 H16A 0.9800
C16 H16B 0.9800
C16 H16C 0.9800
C17 H17A 0.9800
C17 H17B 0.9800
C17 H17C 0.9800
C18 C19 1.517(6)
C18 C20 1.534(5)
C18 H18 1.0000
C19 H19A 0.9800
C19 H19B 0.9800
C19 H19C 0.9800
C20 H20A 0.9800
C20 H20B 0.9800
C20 H20C 0.9800
C21 C22 1.512(7)
C21 C23 1.522(6)
C21 H21 1.0000
C22 H22A 0.9800
C22 H22B 0.9800
C22 H22C 0.9800
C23 H23A 0.9800
C23 H23B 0.9800
C23 H23C 0.9800
C24 C25 1.508(7)
C24 C26 1.513(7)
C24 H24 1.0000
C25 H25A 0.9800
C25 H25B 0.9800
C25 H25C 0.9800
C26 H26A 0.9800
C26 H26B 0.9800
C26 H26C 0.9800
C24' C25' 1.543(14)
C24' C26' 1.549(15)
C24' H24' 1.0000
C25' H25D 0.9800
C25' H25E 0.9800
C25' H25F 0.9800
C26' H26D 0.9800
C26' H26E 0.9800
C26' H26F 0.9800

loop_
_geom_torsion_atom_site_label_1
_geom_torsion_atom_site_label_2
_geom_torsion_atom_site_label_3
_geom_torsion_atom_site_label_4
_geom_torsion
C12 Ni1 P1 C13 -38(3)
C1 Ni1 P1 C13 -172.92(14)
P2 Ni1 P1 C13 10.52(12)
C12 Ni1 P1 C18 79(3)
C1 Ni1 P1 C18 -56.34(17)
P2 Ni1 P1 C18 127.10(14)
C12 Ni1 P1 C15 -156(3)
C1 Ni1 P1 C15 69.17(17)
P2 Ni1 P1 C15 -107.40(15)
C12 Ni1 P2 C14 -173.73(17)
C1 Ni1 P2 C14 -101.9(12)
P1 Ni1 P2 C14 8.25(12)
C12 Ni1 P2 C21 -55.6(2)
C1 Ni1 P2 C21 16.3(13)
P1 Ni1 P2 C21 126.39(19)
C12 Ni1 P2 C24 63.6(2)
C1 Ni1 P2 C24 135.4(13)
P1 Ni1 P2 C24 -114.5(2)
C12 Ni1 P2 C24' 76.1(5)
C1 Ni1 P2 C24' 148.0(13)
P1 Ni1 P2 C24' -101.9(5)
C12 Ni1 C1 C2 107.9(2)
P1 Ni1 C1 C2 -74.0(2)
P2 Ni1 C1 C2 36.0(14)
C12 Ni1 C1 C9 -68.8(2)
P1 Ni1 C1 C9 109.3(2)
P2 Ni1 C1 C9 -140.7(11)
C9 C1 C2 C3 -5.0(4)
Ni1 C1 C2 C3 178.1(2)
C1 C2 C3 C4 1.5(4)
C2 C3 C4 C10 2.4(4)
C2 C3 C4 C11 -174.8(3)
C10 C5 C6 C7 0.5(6)
C5 C6 C7 C8 0.0(6)
C6 C7 C8 C9 -0.3(6)
C7 C8 C9 C10 0.1(5)
C7 C8 C9 C1 -179.7(3)
C2 C1 C9 C8 -175.6(3)
Ni1 C1 C9 C8 1.1(4)
C2 C1 C9 C10 4.6(4)
Ni1 C1 C9 C10 -178.7(2)
C6 C5 C10 C9 -0.7(5)
C6 C5 C10 C4 -179.6(3)
C8 C9 C10 C5 0.4(4)
C1 C9 C10 C5 -179.8(3)
C8 C9 C10 C4 179.3(3)
C1 C9 C10 C4 -0.9(4)
C3 C4 C10 C5 176.2(3)
C11 C4 C10 C5 -6.5(4)
C3 C4 C10 C9 -2.7(4)
C11 C4 C10 C9 174.6(3)
C3 C4 C11 N1 97(17)
C10 C4 C11 N1 -80(17)
C1 Ni1 C12 N2 92(9)
P1 Ni1 C12 N2 -43(11)
P2 Ni1 C12 N2 -91(9)
C18 P1 C13 C14 -158.2(2)
C15 P1 C13 C14 92.6(3)
Ni1 P1 C13 C14 -32.1(2)
P1 C13 C14 P2 38.9(3)
C21 P2 C14 C13 -153.1(2)
C24 P2 C14 C13 100.8(3)
C24' P2 C14 C13 85.9(5)
Ni1 P2 C14 C13 -29.5(2)
C13 P1 C15 C16 -66.8(3)
C18 P1 C15 C16 -175.1(3)
Ni1 P1 C15 C16 52.6(3)
C13 P1 C15 C17 59.5(4)
C18 P1 C15 C17 -48.8(4)
Ni1 P1 C15 C17 178.9(3)
C13 P1 C18 C19 72.9(3)
C15 P1 C18 C19 -177.2(2)
Ni1 P1 C18 C19 -46.2(3)
C13 P1 C18 C20 -161.4(3)
C15 P1 C18 C20 -51.5(3)
Ni1 P1 C18 C20 79.5(3)
C14 P2 C21 C22 71.6(4)
C24 P2 C21 C22 -178.1(4)
C24' P2 C21 C22 -177.3(6)
Ni1 P2 C21 C22 -48.7(4)
C14 P2 C21 C23 -55.2(5)
C24 P2 C21 C23 55.1(5)
C24' P2 C21 C23 56.0(7)
Ni1 P2 C21 C23 -175.5(4)
C14 P2 C24 C25 -74.8(4)
C21 P2 C24 C25 175.5(4)
Ni1 P2 C24 C25 49.5(5)
C14 P2 C24 C26 160.6(4)
C21 P2 C24 C26 50.9(5)
Ni1 P2 C24 C26 -75.1(4)
C14 P2 C24' C25' -99.1(11)
C21 P2 C24' C25' 147.3(10)
Ni1 P2 C24' C25' 16.3(12)
C14 P2 C24' C26' 28.5(10)
C21 P2 C24' C26' -85.0(10)
Ni1 P2 C24' C26' 144.0(8)
